data_7707038
loop_
_publ_author_name
'Heinz, Werner R.'
'Staude, Dominik'
'Mayer, David'
'Bunzen, Hana'
'Fischer, Roland A.'

_publ_section_title
;
 Scrutinizing ligand exchange reactions in the formation of the precious
 group metal-organic framework Ru<sup>II,II</sup>-HKUST-1: the impact of
 diruthenium tetracarboxylate precursor and modulator choice.
;
_journal_issue 15
_journal_name_full 'Dalton transactions (Cambridge, England : 2003)'
_journal_page_first 5226
_journal_page_last 5235
_journal_paper_doi 10.1039/d1dt00118c
_journal_volume 50
_journal_year 2021
_chemical_compound_source 'see text'
_chemical_formula_moiety 'C38 H40 O10 Ru2'
_chemical_formula_sum 'C38 H40 O10 Ru2'
_chemical_formula_weight 858.84
_chemical_properties_physical Air-sensitive,Moisture-sensitive
_space_group_IT_number 2
_space_group_name_Hall '-P 1'
_space_group_name_H-M_alt 'P -1'
_symmetry_cell_setting triclinic
_symmetry_Int_Tables_number 2
_symmetry_space_group_name_Hall '-P 1'
_symmetry_space_group_name_H-M 'P -1'
_atom_sites_solution_hydrogens geom
_audit_update_record
;
2020-11-11 deposited with the CCDC.	2021-03-29 downloaded from the CCDC.
;
_cell_angle_alpha 96.337(8)
_cell_angle_beta 104.603(8)
_cell_angle_gamma 103.407(8)
_cell_formula_units_Z 1
_cell_length_a 6.6721(13)
_cell_length_b 11.701(2)
_cell_length_c 12.113(2)
_cell_measurement_reflns_used 9928
_cell_measurement_temperature 101
_cell_measurement_theta_max 30.0276
_cell_measurement_theta_min 2.2968
_cell_volume 875.7(3)
_computing_publication_material 'PLATON (Spek, 2003)'
_computing_structure_refinement 'SHELXL-201n (Sheldrick, 2014)'
_diffrn_ambient_temperature 101
_diffrn_detector ' CMOS plate '
_diffrn_detector_area_resol_mean 16
_diffrn_measured_fraction_theta_full 0.999
_diffrn_measured_fraction_theta_max 0.999
_diffrn_measurement_device ' \k-geometry diffractometer '
_diffrn_measurement_device_type ' Bruker Photon CMOS '
_diffrn_measurement_method ' phi- and omega-rotation '
_diffrn_radiation_monochromator 'Helios optic'
_diffrn_radiation_probe x-ray
_diffrn_radiation_source 'TXS rotating anode'
_diffrn_radiation_type MoK\a
_diffrn_radiation_wavelength 0.71073
_diffrn_reflns_av_R_equivalents 0.1059
_diffrn_reflns_av_unetI/netI 0.0497
_diffrn_reflns_limit_h_max 8
_diffrn_reflns_limit_h_min -8
_diffrn_reflns_limit_k_max 14
_diffrn_reflns_limit_k_min -14
_diffrn_reflns_limit_l_max 14
_diffrn_reflns_limit_l_min -14
_diffrn_reflns_number 34266
_diffrn_reflns_reduction_process
;
;
_diffrn_reflns_theta_full 25.24
_diffrn_reflns_theta_max 25.35
_diffrn_reflns_theta_min 2.30
_exptl_absorpt_coefficient_mu 0.921
_exptl_absorpt_correction_T_max 0.7460
_exptl_absorpt_correction_T_min 0.6305
_exptl_absorpt_correction_type multi-scan
_exptl_absorpt_process_details 'SADABS 2016/2, Bruker, 2016'
_exptl_crystal_colour 'clear blue'
_exptl_crystal_density_diffrn 1.629
_exptl_crystal_density_method 'Not Measured'
_exptl_crystal_description fragment
_exptl_crystal_F_000 436
_exptl_crystal_size_max 0.280
_exptl_crystal_size_mid 0.133
_exptl_crystal_size_min 0.045
_refine_diff_density_max 1.642
_refine_diff_density_min -0.757
_refine_diff_density_rms 0.149
_refine_ls_extinction_method none
_refine_ls_goodness_of_fit_ref 1.034
_refine_ls_hydrogen_treatment constr
_refine_ls_matrix_type full
_refine_ls_number_parameters 230
_refine_ls_number_reflns 3195
_refine_ls_number_restraints 0
_refine_ls_restrained_S_all 1.034
_refine_ls_R_factor_all 0.0487
_refine_ls_R_factor_gt 0.0425
_refine_ls_shift/su_max 0.000
_refine_ls_shift/su_mean 0.000
_refine_ls_structure_factor_coef Fsqd
_refine_ls_weighting_details 'W=1/[\S^2^(FO^2^)+(0.0733P)^2^+2.1991P] WHERE P=(FO^2^+2FC^2^)/3'
_refine_ls_weighting_scheme calc
_refine_ls_wR_factor_gt 0.1172
_refine_ls_wR_factor_ref 0.1218
_reflns_number_gt 2845
_reflns_number_total 3195
_reflns_threshold_expression I>2\s(I)
_cod_data_source_file d1dt00118c2.cif
_cod_data_source_block staudo2_0m
_cod_depositor_comments 'Adding full bibliography for 7707038--7707041.cif.'
_cod_database_code 7707038

loop_
_space_group_symop_id
_space_group_symop_operation_xyz
1 x,y,z
2 -x,-y,-z

loop_
_atom_site_aniso_label
_atom_site_aniso_U_11
_atom_site_aniso_U_22
_atom_site_aniso_U_33
_atom_site_aniso_U_23
_atom_site_aniso_U_13
_atom_site_aniso_U_12
Ru1 0.0137(2) 0.0122(2) 0.0126(2) 0.0034(1) 0.0042(1) 0.0020(1)
O1 0.0206(17) 0.0224(16) 0.0188(16) 0.0103(13) 0.0046(13) 0.0043(13)
O2 0.0174(16) 0.0211(16) 0.0192(16) 0.0097(13) 0.0057(13) 0.0041(13)
O3 0.0223(16) 0.0161(15) 0.0200(16) 0.0039(12) 0.0101(13) 0.0034(13)
O4 0.0220(17) 0.0154(15) 0.0243(17) 0.0028(13) 0.0122(14) 0.0047(13)
O5 0.0264(18) 0.0276(19) 0.0280(18) 0.0086(15) 0.0120(15) 0.0061(14)
C1 0.019(2) 0.013(2) 0.019(2) 0.0016(17) 0.0049(18) 0.0040(17)
C2 0.021(2) 0.015(2) 0.015(2) 0.0025(17) 0.0025(17) 0.0064(17)
C3 0.026(3) 0.025(2) 0.019(2) 0.0053(19) 0.0070(19) 0.006(2)
C4 0.041(3) 0.028(3) 0.019(2) 0.011(2) 0.012(2) 0.011(2)
C5 0.036(3) 0.020(2) 0.017(2) 0.0026(18) 0.002(2) 0.012(2)
C6 0.024(2) 0.020(2) 0.021(2) -0.0008(18) 0.0033(19) 0.0054(19)
C7 0.025(2) 0.017(2) 0.018(2) 0.0023(17) 0.0063(18) 0.0050(18)
C8 0.045(3) 0.036(3) 0.023(3) 0.008(2) 0.003(2) 0.017(3)
C9 0.021(2) 0.016(2) 0.012(2) 0.0034(16) 0.0031(17) 0.0051(18)
C10 0.023(2) 0.015(2) 0.016(2) 0.0031(17) 0.0052(18) 0.0056(18)
C11 0.032(3) 0.021(2) 0.023(2) 0.0045(19) 0.008(2) 0.003(2)
C12 0.037(3) 0.030(3) 0.029(3) 0.007(2) 0.017(2) 0.011(2)
C13 0.047(3) 0.027(3) 0.025(3) 0.008(2) 0.017(2) 0.013(2)
C14 0.046(3) 0.016(2) 0.034(3) 0.002(2) 0.017(2) 0.003(2)
C15 0.031(3) 0.020(2) 0.029(3) 0.008(2) 0.013(2) 0.003(2)
C16 0.070(4) 0.029(3) 0.048(4) 0.005(3) 0.031(3) 0.021(3)
C17 0.042(3) 0.021(3) 0.068(4) 0.018(3) 0.014(3) 0.007(2)
C18 0.026(3) 0.018(2) 0.021(2) -0.0001(18) 0.0069(19) 0.0018(19)
C19 0.040(3) 0.029(3) 0.047(3) 0.009(2) 0.027(3) 0.002(2)

loop_
_atom_site_label
_atom_site_type_symbol
_atom_site_thermal_displace_type
_atom_site_fract_x
_atom_site_fract_y
_atom_site_fract_z
_atom_site_occupancy
_atom_site_U_iso_or_equiv
_atom_site_calc_flag
_atom_site_refinement_flags
_atom_site_disorder_assembly
_atom_site_disorder_group
Ru1 Ru Uani 0.35251(5) 0.43980(3) 0.01340(3) 1.000 0.0129(1) d . . .
O1 O Uani 0.5418(5) 0.3997(3) 0.1581(3) 1.000 0.0205(9) d . . .
O2 O Uani 0.8317(5) 0.5186(3) 0.1319(3) 1.000 0.0189(9) d . . .
O3 O Uani 0.3190(5) 0.5818(3) 0.1152(3) 1.000 0.0190(9) d . . .
O4 O Uani 0.6081(5) 0.7023(3) 0.0880(3) 1.000 0.0196(9) d . . .
O5 O Uani 0.0493(6) 0.3123(3) 0.0427(3) 1.000 0.0265(11) d . . .
C1 C Uani 0.7440(7) 0.4469(4) 0.1857(4) 1.000 0.0173(12) d . . .
C2 C Uani 0.8798(7) 0.4152(4) 0.2876(4) 1.000 0.0173(12) d . . .
C3 C Uani 0.7893(8) 0.3567(4) 0.3642(4) 1.000 0.0233(14) d . . .
C4 C Uani 0.9160(9) 0.3280(4) 0.4595(4) 1.000 0.0279(16) d . . .
C5 C Uani 1.1378(8) 0.3542(4) 0.4802(4) 1.000 0.0247(14) d . . .
C6 C Uani 1.2257(8) 0.4108(4) 0.4013(4) 1.000 0.0227(12) d . . .
C7 C Uani 1.0997(7) 0.4415(4) 0.3067(4) 1.000 0.0202(12) d . . .
C8 C Uani 1.2761(9) 0.3261(5) 0.5858(4) 1.000 0.0347(17) d . . .
C9 C Uani 0.4486(7) 0.6827(4) 0.1293(3) 1.000 0.0166(12) d . . .
C10 C Uani 0.4143(7) 0.7856(4) 0.1981(4) 1.000 0.0180(12) d . . .
C11 C Uani 0.2260(8) 0.7717(4) 0.2312(4) 1.000 0.0260(14) d . . .
C12 C Uani 0.1938(9) 0.8673(5) 0.2934(4) 1.000 0.0301(17) d . . .
C13 C Uani 0.3430(9) 0.9777(5) 0.3263(4) 1.000 0.0310(17) d . . .
C14 C Uani 0.5297(9) 0.9898(4) 0.2922(5) 1.000 0.0321(16) d . . .
C15 C Uani 0.5656(8) 0.8956(4) 0.2294(4) 1.000 0.0262(16) d . . .
C16 C Uani 0.3068(11) 1.0809(5) 0.3965(5) 1.000 0.045(2) d . . .
C17 C Uani 0.1852(10) 0.1501(5) 0.0887(6) 1.000 0.0435(19) d . . .
C18 C Uani 0.0166(8) 0.2154(4) 0.0704(4) 1.000 0.0227(14) d . . .
C19 C Uani -0.1940(9) 0.1579(5) 0.0868(5) 1.000 0.0370(17) d . . .
H3 H Uiso 0.63770 0.33640 0.35060 1.000 0.0280 c RU . .
H4 H Uiso 0.85120 0.28970 0.51190 1.000 0.0330 c RU . .
H6 H Uiso 1.37680 0.42870 0.41310 1.000 0.0270 c RU . .
H7 H Uiso 1.16400 0.48090 0.25470 1.000 0.0240 c RU . .
H8A H Uiso 1.21850 0.24280 0.59200 1.000 0.0520 c RU . .
H8B H Uiso 1.27750 0.37900 0.65480 1.000 0.0520 c RU . .
H8C H Uiso 1.42300 0.33810 0.57980 1.000 0.0520 c RU . .
H11 H Uiso 0.12100 0.69670 0.21080 1.000 0.0310 c RU . .
H12 H Uiso 0.06410 0.85730 0.31470 1.000 0.0360 c RU . .
H14 H Uiso 0.63460 1.06490 0.31290 1.000 0.0380 c RU . .
H15 H Uiso 0.69450 0.90590 0.20720 1.000 0.0310 c RU . .
H16A H Uiso 0.32780 1.15050 0.35830 1.000 0.0680 c RU . .
H16B H Uiso 0.40920 1.10000 0.47410 1.000 0.0680 c RU . .
H16C H Uiso 0.15970 1.05950 0.40280 1.000 0.0680 c RU . .
H17A H Uiso 0.12850 0.07260 0.10890 1.000 0.0650 c RU . .
H17B H Uiso 0.31080 0.19700 0.15190 1.000 0.0650 c RU . .
H17C H Uiso 0.22740 0.13750 0.01740 1.000 0.0650 c RU . .
H19A H Uiso -0.29000 0.20980 0.07050 1.000 0.0560 c RU . .
H19B H Uiso -0.17310 0.14500 0.16710 1.000 0.0560 c RU . .
H19C H Uiso -0.25820 0.08110 0.03380 1.000 0.0560 c RU . .

loop_
_atom_type_symbol
_atom_type_description
_atom_type_scat_dispersion_real
_atom_type_scat_dispersion_imag
_atom_type_scat_source
C C 0.0033 0.0016 ' International Tables Vol C Tables 4.2.6.8 and 6.1.1.4'
H H 0.0000 0.0000 ' International Tables Vol C Tables 4.2.6.8 and 6.1.1.4'
O O 0.0106 0.0060 ' International Tables Vol C Tables 4.2.6.8 and 6.1.1.4'
Ru Ru -1.2594 0.8363 ' International Tables Vol C Tables 4.2.6.8 and 6.1.1.4'

loop_
_geom_angle_atom_site_label_1
_geom_angle_atom_site_label_2
_geom_angle_atom_site_label_3
_geom_angle
_geom_angle_site_symmetry_1
_geom_angle_site_symmetry_2
_geom_angle_site_symmetry_3
_geom_angle_publ_flag
O1 Ru1 O3 89.50(14) . . . yes
O1 Ru1 O5 89.15(13) . . . yes
Ru1 Ru1 O1 89.98(10) 2_665 . . yes
O1 Ru1 O2 178.96(14) . . 2_665 yes
O1 Ru1 O4 89.90(14) . . 2_665 yes
O3 Ru1 O5 91.19(13) . . . yes
Ru1 Ru1 O3 89.35(10) 2_665 . . yes
O2 Ru1 O3 90.66(14) 2_665 . . yes
O3 Ru1 O4 179.02(14) . . 2_665 yes
Ru1 Ru1 O5 178.98(10) 2_665 . . yes
O2 Ru1 O5 91.87(13) 2_665 . . yes
O4 Ru1 O5 89.57(13) 2_665 . . yes
Ru1 Ru1 O2 89.00(10) 2_665 . 2_665 yes
Ru1 Ru1 O4 89.89(10) 2_665 . 2_665 yes
O2 Ru1 O4 89.93(14) 2_665 . 2_665 yes
Ru1 O1 C1 117.9(3) . . . yes
Ru1 O2 C1 119.6(3) 2_665 . . yes
Ru1 O3 C9 119.2(3) . . . yes
Ru1 O4 C9 117.5(3) 2_665 . . yes
Ru1 O5 C18 133.1(4) . . . yes
O1 C1 O2 123.6(4) . . . yes
O1 C1 C2 117.7(4) . . . yes
O2 C1 C2 118.8(4) . . . yes
C1 C2 C3 120.9(4) . . . no
C1 C2 C7 120.1(4) . . . no
C3 C2 C7 119.0(4) . . . no
C2 C3 C4 120.9(5) . . . no
C3 C4 C5 120.9(5) . . . no
C4 C5 C6 117.6(4) . . . no
C4 C5 C8 120.8(5) . . . no
C6 C5 C8 121.6(5) . . . no
C5 C6 C7 121.8(5) . . . no
C2 C7 C6 119.9(4) . . . no
O3 C9 O4 124.0(4) . . . yes
O3 C9 C10 118.3(4) . . . yes
O4 C9 C10 117.7(4) . . . yes
C9 C10 C11 119.5(4) . . . no
C9 C10 C15 121.2(4) . . . no
C11 C10 C15 119.3(4) . . . no
C10 C11 C12 119.3(5) . . . no
C11 C12 C13 122.4(6) . . . no
C12 C13 C14 117.4(5) . . . no
C12 C13 C16 121.7(6) . . . no
C14 C13 C16 120.9(5) . . . no
C13 C14 C15 121.4(5) . . . no
C10 C15 C14 120.2(5) . . . no
O5 C18 C17 121.1(5) . . . yes
O5 C18 C19 120.7(5) . . . yes
C17 C18 C19 118.2(5) . . . no
C2 C3 H3 120.00 . . . no
C4 C3 H3 120.00 . . . no
C3 C4 H4 120.00 . . . no
C5 C4 H4 120.00 . . . no
C5 C6 H6 119.00 . . . no
C7 C6 H6 119.00 . . . no
C2 C7 H7 120.00 . . . no
C6 C7 H7 120.00 . . . no
C5 C8 H8A 109.00 . . . no
C5 C8 H8B 109.00 . . . no
C5 C8 H8C 109.00 . . . no
H8A C8 H8B 110.00 . . . no
H8A C8 H8C 109.00 . . . no
H8B C8 H8C 109.00 . . . no
C10 C11 H11 120.00 . . . no
C12 C11 H11 120.00 . . . no
C11 C12 H12 119.00 . . . no
C13 C12 H12 119.00 . . . no
C13 C14 H14 119.00 . . . no
C15 C14 H14 119.00 . . . no
C10 C15 H15 120.00 . . . no
C14 C15 H15 120.00 . . . no
C13 C16 H16A 109.00 . . . no
C13 C16 H16B 109.00 . . . no
C13 C16 H16C 109.00 . . . no
H16A C16 H16B 109.00 . . . no
H16A C16 H16C 109.00 . . . no
H16B C16 H16C 110.00 . . . no
C18 C17 H17A 109.00 . . . no
C18 C17 H17B 109.00 . . . no
C18 C17 H17C 110.00 . . . no
H17A C17 H17B 109.00 . . . no
H17A C17 H17C 109.00 . . . no
H17B C17 H17C 109.00 . . . no
C18 C19 H19A 109.00 . . . no
C18 C19 H19B 109.00 . . . no
C18 C19 H19C 110.00 . . . no
H19A C19 H19B 109.00 . . . no
H19A C19 H19C 109.00 . . . no
H19B C19 H19C 110.00 . . . no

loop_
_geom_bond_atom_site_label_1
_geom_bond_atom_site_label_2
_geom_bond_distance
_geom_bond_site_symmetry_1
_geom_bond_site_symmetry_2
_geom_bond_publ_flag
Ru1 O1 2.056(4) . . yes
Ru1 O3 2.047(4) . . yes
Ru1 O5 2.350(4) . . yes
Ru1 Ru1 2.2585(7) . 2_665 yes
Ru1 O2 2.055(4) . 2_665 yes
Ru1 O4 2.063(4) . 2_665 yes
O1 C1 1.274(6) . . yes
O2 C1 1.248(6) . . yes
O3 C9 1.256(6) . . yes
O4 C9 1.271(6) . . yes
O5 C18 1.205(6) . . yes
C1 C2 1.475(7) . . no
C2 C3 1.388(7) . . no
C2 C7 1.380(7) . . no
C3 C4 1.373(7) . . no
C4 C5 1.390(8) . . no
C5 C6 1.392(7) . . no
C5 C8 1.495(7) . . no
C6 C7 1.376(7) . . no
C9 C10 1.483(6) . . no
C10 C11 1.393(7) . . no
C10 C15 1.384(7) . . no
C11 C12 1.368(7) . . no
C12 C13 1.382(8) . . no
C13 C14 1.390(9) . . no
C13 C16 1.501(8) . . no
C14 C15 1.371(7) . . no
C17 C18 1.486(9) . . no
C18 C19 1.483(8) . . no
C3 H3 0.9500 . . no
C4 H4 0.9500 . . no
C6 H6 0.9500 . . no
C7 H7 0.9500 . . no
C8 H8A 0.9800 . . no
C8 H8B 0.9800 . . no
C8 H8C 0.9800 . . no
C11 H11 0.9500 . . no
C12 H12 0.9500 . . no
C14 H14 0.9500 . . no
C15 H15 0.9500 . . no
C16 H16A 0.9800 . . no
C16 H16B 0.9800 . . no
C16 H16C 0.9800 . . no
C17 H17A 0.9800 . . no
C17 H17B 0.9800 . . no
C17 H17C 0.9800 . . no
C19 H19A 0.9800 . . no
C19 H19B 0.9800 . . no
C19 H19C 0.9800 . . no

loop_
_geom_hbond_atom_site_label_D
_geom_hbond_atom_site_label_H
_geom_hbond_atom_site_label_A
_geom_hbond_distance_DH
_geom_hbond_distance_HA
_geom_hbond_distance_DA
_geom_hbond_angle_DHA
_geom_hbond_site_symmetry_A
_geom_hbond_publ_flag
C7 H7 O3 0.9500 2.4600 3.414(6) 178.00 1_655 yes
C11 H11 O2 0.9500 2.4000 3.338(6) 171.00 1_455 yes
C17 H17B O1 0.9800 2.4900 3.182(7) 127.00 . yes
C17 H17C O4 0.9800 2.5700 3.266(7) 128.00 2_665 yes

loop_
_geom_torsion_atom_site_label_1
_geom_torsion_atom_site_label_2
_geom_torsion_atom_site_label_3
_geom_torsion_atom_site_label_4
_geom_torsion
_geom_torsion_site_symmetry_1
_geom_torsion_site_symmetry_2
_geom_torsion_site_symmetry_3
_geom_torsion_site_symmetry_4
_geom_torsion_publ_flag
O3 Ru1 O1 C1 -90.3(3) . . . . no
O5 Ru1 O1 C1 178.5(3) . . . . no
Ru1 Ru1 O1 C1 -0.9(3) 2_665 . . . no
O4 Ru1 O1 C1 89.0(3) 2_665 . . . no
O1 Ru1 O3 C9 92.1(3) . . . . no
O5 Ru1 O3 C9 -178.8(3) . . . . no
Ru1 Ru1 O3 C9 2.1(3) 2_665 . . . no
O2 Ru1 O3 C9 -86.9(3) 2_665 . . . no
O1 Ru1 O5 C18 -41.5(4) . . . . no
O3 Ru1 O5 C18 -131.0(4) . . . . no
O2 Ru1 O5 C18 138.3(4) 2_665 . . . no
O4 Ru1 O5 C18 48.4(4) 2_665 . . . no
O1 Ru1 Ru1 O2 -0.17(14) . . 2_665 . no
O1 Ru1 Ru1 O4 -90.11(14) . . 2_665 . no
O1 Ru1 Ru1 O1 -180.00(15) . . 2_665 2_665 no
O1 Ru1 Ru1 O3 90.50(14) . . 2_665 2_665 no
O3 Ru1 Ru1 O2 89.33(14) . . 2_665 . no
O3 Ru1 Ru1 O4 -0.61(14) . . 2_665 . no
O3 Ru1 Ru1 O1 -90.50(14) . . 2_665 2_665 no
O3 Ru1 Ru1 O3 -180.00(14) . . 2_665 2_665 no
O2 Ru1 Ru1 O2 179.97(15) 2_665 . 2_665 . no
O2 Ru1 Ru1 O4 90.06(14) 2_665 . 2_665 . no
O4 Ru1 Ru1 O2 -90.06(14) 2_665 . 2_665 . no
O4 Ru1 Ru1 O4 180.0(2) 2_665 . 2_665 . no
O3 Ru1 O2 C1 88.0(4) . . 2_665 2_665 no
O5 Ru1 O2 C1 179.2(4) . . 2_665 2_665 no
O1 Ru1 O4 C9 -89.4(3) . . 2_665 2_665 no
O5 Ru1 O4 C9 -178.5(3) . . 2_665 2_665 no
Ru1 O1 C1 O2 2.3(6) . . . . no
Ru1 O1 C1 C2 -178.3(3) . . . . no
Ru1 O2 C1 O1 -2.5(6) 2_665 . . . no
Ru1 O2 C1 C2 178.1(3) 2_665 . . . no
Ru1 O3 C9 C10 176.7(3) . . . . no
Ru1 O3 C9 O4 -3.2(6) . . . . no
Ru1 O4 C9 C10 -177.5(3) 2_665 . . . no
Ru1 O4 C9 O3 2.5(6) 2_665 . . . no
Ru1 O5 C18 C19 177.5(3) . . . . no
Ru1 O5 C18 C17 -2.7(7) . . . . no
O1 C1 C2 C3 -13.0(7) . . . . no
O2 C1 C2 C3 166.4(4) . . . . no
O1 C1 C2 C7 165.7(4) . . . . no
O2 C1 C2 C7 -14.9(7) . . . . no
C1 C2 C7 C6 -179.4(4) . . . . no
C7 C2 C3 C4 1.8(7) . . . . no
C1 C2 C3 C4 -179.5(4) . . . . no
C3 C2 C7 C6 -0.7(7) . . . . no
C2 C3 C4 C5 -1.6(7) . . . . no
C3 C4 C5 C6 0.3(7) . . . . no
C3 C4 C5 C8 178.2(5) . . . . no
C4 C5 C6 C7 0.8(7) . . . . no
C8 C5 C6 C7 -177.1(5) . . . . no
C5 C6 C7 C2 -0.6(7) . . . . no
O4 C9 C10 C11 171.1(4) . . . . no
O4 C9 C10 C15 -8.4(6) . . . . no
O3 C9 C10 C15 171.6(4) . . . . no
O3 C9 C10 C11 -8.8(6) . . . . no
C9 C10 C15 C14 179.4(4) . . . . no
C9 C10 C11 C12 -179.2(4) . . . . no
C15 C10 C11 C12 0.4(7) . . . . no
C11 C10 C15 C14 -0.1(7) . . . . no
C10 C11 C12 C13 -0.9(8) . . . . no
C11 C12 C13 C16 -178.8(5) . . . . no
C11 C12 C13 C14 1.0(8) . . . . no
C12 C13 C14 C15 -0.7(8) . . . . no
C16 C13 C14 C15 179.1(5) . . . . no
C13 C14 C15 C10 0.3(8) . . . . no
